data_2010365
loop_
_publ_author_name
'Marsh, R.E.'

_publ_section_title
;A Revised Structure for Diethyl
 5,11,17,23-Tetra-<i>tert</i>-butyl-26,28-bis(2-methoxyethoxy)calix[4]arene-25,27-bis(oxyacetate)
;
_journal_issue 1
_journal_name_full 'Acta Crystallographica Section C'
_journal_page_first 157
_journal_page_last 158
_journal_paper_doi 10.1107/S0108270194004506
_journal_volume 51
_journal_year 1995
_chemical_formula_sum 'C58 H80 O10'
_symmetry_cell_setting monoclinic
_symmetry_space_group_name_Hall '-C 2yc'
_symmetry_space_group_name_H-M 'C 1 2/c 1'
_cell_angle_alpha 90.
_cell_angle_beta 126.910(10)
_cell_angle_gamma 90.
_cell_formula_units_Z 4
_cell_length_a 25.767(2)
_cell_length_b 13.897(2)
_cell_length_c 19.867(4)
_cell_volume 5688.3(17)
_cod_data_source_file cr1139.cif
_cod_data_source_block cr1139a
_cod_original_sg_symbol_H-M 'C 2/c'
_cod_database_code 2010365

loop_
_atom_site_label
_atom_site_fract_x
_atom_site_fract_y
_atom_site_fract_z
_atom_site_U_iso_or_equiv
C(1) .0979(2) .1565(3) .2300(2) .0518(9)
C(2) .1566(2) .1295(3) .3056(2) .0523(9)
C(3) .1931(2) .0590(3) .3009(2) .0621(11)
C(4) .1728(2) .0138(3) .2272(2) .0628(10)
C(5) .1119(2) .0393(3) .1546(2) .0613(10)
C(6) .0743(2) .1101(3) .1553(2) .0534(9)
O(1) .05810(10) .2236(2) .2297(2) .0627(7)
C(7) .0802(2) .3201(3) .2498(3) .0920(15)
C(8) .0621(2) .3815(4) .1781(4) .0920(16)
O(2) .0469(2) .3552(3) .1114(3) .1296(14)
O(3) .0682(2) .4726(3) .1993(3) .1541(18)
C(9) .0546(4) .5407(5) .1322(6) .207(4)
C(10) .0826(5) .6284(6) .1712(7) .258(5)
C(11) .2121(2) -.0660(4) .2242(3) .0826(13)
C(12) .2742(3) -.0905(5) .3080(3) .110(2)
C(13) .1708(3) -.1621(5) .1941(4) .133(3)
C(14) .2230(3) -.0481(6) .1596(4) .124(2)
C(15) .0061(2) .1332(3) .0760(2) .0552(9)
C(16) -.0471(2) .0890(3) .0782(2) .0473(9)
C(17) -.0550(2) -.0101(3) .0733(2) .0542(10)
C(18) -.1026(2) -.0549(3) .0741(2) .0549(9)
C(19) -.1414(2) .0038(3) .0838(2) .0550(9)
C(20) -.1347(2) .1028(3) .0908(2) .0477(9)
C(21) -.0885(2) .1454(3) .0853(2) .0467(9)
O(4) -.08280(10) .2454(2) .08970(10) .0526(6)
C(22) -.1231(2) .2911(3) .0096(2) .0717(12)
C(23) -.1232(2) .3977(3) .0224(3) .0843(14)
O(5) -.1607(2) .4153(2) .0510(2) .0984(11)
C(24) -.1598(3) .5135(4) .0718(4) .149(3)
C(25) -.1125(2) -.1645(3) .0660(3) .0779(12)
C(26) -.0649(5) -.2163(4) .0593(7) .163(4)
C(27) -.1796(4) -.1866(5) -.0165(6) .174(4)
C(28) -.1131(5) -.2033(5) .1345(6) .166(4)
C(29) -.17480(10) .1604(3) .1093(2) .0525(9)
C(12') .1755 -.1057 .1367 10.0
C(13') .2240 -.1456 .2831 10.0
C(14') .2761 -.0278 .2503 10.0
C(26') -.1730 -.1888 .0566 10.0
C(27') -.0557 -.2119 .1430 10.0
C(28') -.1184 -.1984 -.0097 10.0
H(3) .2340 .0416 .3512 6.0
H(5) .0958 .0074 .1032 6.0
H(7A) .1262 .3189 .2884 8.5
H(7B) .0629 .3486 .2759 8.5
H(9A) .0091 .5483 .0910 17.0
H(9B) .0731 .5172 .1060 17.0
H(10A) .0751 .6738 .1306 22.0
H(10B) .0641 .6511 .1976 22.0
H(10C) .1281 .6200 .2126 22.0
H(12A) .2961 -.1402 .3012 9.0
H(12B) .3013 -.0348 .3304 9.0
H(12C) .2652 -.1109 .3454 9.0
H(13A) .1944 -.2130 .1922 11.0
H(13B) .1620 -.1788 .2332 11.0
H(13C) .1309 -.1531 .1401 11.0
H(14A) .2477 -.0990 .1602 10.0
H(14B) .1826 -.0433 .1058 10.0
H(14C) .2464 .0109 .1725 10.0
H(12D) .2002 -.1553 .1353 10.0
H(12E) .1352 -.1311 .1202 10.0
H(12F) .1678 -.0558 .0990 10.0
H(13D) .2484 -.1952 .2812 10.0
H(13E) .2475 -.1210 .3387 10.0
H(13F) .1836 -.1707 .2665 10.0
H(14D) .3001 -.0781 .2482 10.0
H(14E) .2691 .0225 .2132 10.0
H(14F) .2998 -.0036 .3061 10.
H(15A) .0021 .1087 .0284 5.5
H(15B) .0007 .2010 .0712 5.5
H(17) -.0266 -.0488 .0693 5.5
H(19) -.1738 -.0252 .0858 5.5
H(22A) -.1661 .2669 -.0204 7.0
H(22B) -.1068 .2786 -.0216 7.0
H(23A) -.1415 .4304 -.0294 8.0
H(23B) -.0801 .4196 .0629 8.0
H(24A) -.1857 .5214 .0908 13.0
H(24B) -.1164 .5323 .1152 13.0
H(24C) -.1765 .5524 .0235 13.0
H(26A) -.0736 -.2835 .0543 15.0
H(26B) -.0694 -.1943 .0108 15.0
H(26C) -.0223 -.2041 .1080 15.0
H(27A) -.1866 -.2540 -.0226 16.0
H(27B) -.2124 -.1566 .0155 16.0
H(27C) -.1818 -.1621 -.0629 16.0
H(28A) -.1189 -.2711 .1283 15.0
H(28B) -.0725 -.1894 .1871 15.0
H(28C) -.1470 -.1747 .1328 15.0
H(26D) -.1792 -.2565 .0516 10.0
H(26E) -.1692 -.1668 .1047 10.0
H(26F) -.2091 -.1584 .0077 10.0
H(27D) -.0617 -.2797 .1381 10.0
H(27E) -.0172 -.1963 .1489 10.0
H(27F) -.0520 -.1900 .1910 10.0
H(28D) -.1245 -.2662 -.0150 10.0
H(28E) -.1545 -.1680 -.0586 10.0
H(28F) -.0800 -.1827 -.0037 10.0
H(29A) -.2197 .1485 .0669 5.0
H(29B) -.1661 .2270 .1105 5.0
